data_7218927
loop_
_publ_author_name
'Venkatesan, Perumal'
'Thamotharan, Subbiah'
'Kumar, Rajendran Ganesh'
'Ilangovan, Andivelu'

_publ_section_title
;
 Invariant and variable intermolecular interactions in functionalized
 malonic acid half-esters: X-ray, Hirshfeld surface and PIXEL energy
 analyses
;
_journal_issue 4
_journal_name_full CrystEngComm
_journal_page_first 904
_journal_paper_doi 10.1039/C4CE02125H
_journal_volume 17
_journal_year 2015
_chemical_formula_sum 'C12 H12 N2 O6'
_chemical_formula_weight 280.24
_chemical_name_systematic
;
 (2E)-2-(ethoxycarbonyl)-3-[(3-nitrophenyl)amino]prop-2-enoic acid
;
_space_group_IT_number 14
_symmetry_cell_setting monoclinic
_symmetry_space_group_name_Hall '-P 2ybc'
_symmetry_space_group_name_H-M 'P 1 21/c 1'
_atom_sites_solution_hydrogens geom
_atom_sites_solution_primary direct
_atom_sites_solution_secondary difmap
_audit_creation_method SHELXL-97
_audit_update_record
;
2014-11-18 deposited with the CCDC.
2014-11-25 downloaded from the CCDC.
;
_cell_angle_alpha 90.00
_cell_angle_beta 112.165(4)
_cell_angle_gamma 90.00
_cell_formula_units_Z 4
_cell_length_a 11.4230(7)
_cell_length_b 8.6148(5)
_cell_length_c 13.9893(9)
_cell_measurement_reflns_used 2476
_cell_measurement_temperature 296(2)
_cell_measurement_theta_max 23.54
_cell_measurement_theta_min 2.84
_cell_volume 1274.91(14)
_computing_cell_refinement 'Bruker SMART'
_computing_data_collection 'Bruker SMART'
_computing_data_reduction 'Bruker SAINT'
_computing_structure_refinement 'SHELXL-97 (Sheldrick, 1997)'
_computing_structure_solution 'SHELXL-97 (Sheldrick, 1997)'
_diffrn_ambient_temperature 296(2)
_diffrn_measured_fraction_theta_full 0.997
_diffrn_measured_fraction_theta_max 0.997
_diffrn_measurement_device_type 'CCD area detector'
_diffrn_measurement_method 'phi and omega scans'
_diffrn_radiation_monochromator graphite
_diffrn_radiation_source 'fine-focus sealed tube'
_diffrn_radiation_type MoK\a
_diffrn_radiation_wavelength 0.71073
_diffrn_reflns_av_R_equivalents 0.0321
_diffrn_reflns_av_sigmaI/netI 0.0231
_diffrn_reflns_limit_h_max 12
_diffrn_reflns_limit_h_min -12
_diffrn_reflns_limit_k_max 9
_diffrn_reflns_limit_k_min -9
_diffrn_reflns_limit_l_max 13
_diffrn_reflns_limit_l_min -15
_diffrn_reflns_number 9184
_diffrn_reflns_theta_full 23.72
_diffrn_reflns_theta_max 23.72
_diffrn_reflns_theta_min 1.93
_exptl_absorpt_coefficient_mu 0.119
_exptl_absorpt_correction_T_max 0.9789
_exptl_absorpt_correction_T_min 0.9731
_exptl_crystal_colour colorless
_exptl_crystal_density_diffrn 1.460
_exptl_crystal_density_method 'not measured'
_exptl_crystal_description Prism
_exptl_crystal_F_000 584
_exptl_crystal_size_max 0.23
_exptl_crystal_size_mid 0.20
_exptl_crystal_size_min 0.18
_refine_diff_density_max 0.304
_refine_diff_density_min -0.248
_refine_diff_density_rms 0.030
_refine_ls_extinction_coef 0.0055(14)
_refine_ls_extinction_expression Fc^*^=kFc[1+0.001xFc^2^\l^3^/sin(2\q)]^-1/4^
_refine_ls_extinction_method SHELXL
_refine_ls_goodness_of_fit_ref 1.033
_refine_ls_hydrogen_treatment mixed
_refine_ls_matrix_type full
_refine_ls_number_parameters 191
_refine_ls_number_reflns 1932
_refine_ls_number_restraints 0
_refine_ls_restrained_S_all 1.033
_refine_ls_R_factor_all 0.0538
_refine_ls_R_factor_gt 0.0391
_refine_ls_shift/su_max 0.000
_refine_ls_shift/su_mean 0.000
_refine_ls_structure_factor_coef Fsqd
_refine_ls_weighting_details 'calc w=1/[\s^2^(Fo^2^)+(0.0422P)^2^+0.4489P] where P=(Fo^2^+2Fc^2^)/3'
_refine_ls_weighting_scheme calc
_refine_ls_wR_factor_gt 0.0937
_refine_ls_wR_factor_ref 0.1020
_reflns_number_gt 1490
_reflns_number_total 1932
_reflns_threshold_expression >2sigma(I)
_cod_data_source_file c4ce02125h2.cif
_cod_data_source_block MHE-4
_cod_depositor_comments
;
The following automatic conversions were performed:

'_symmetry_cell_setting' value 'Monoclinic' changed to 'monoclinic'
according to
/usr/data/users/saulius/crontab/automatic-downloads/rss-feeds/RSC/lib/dictionaries/cif_core.dic
dictionary named 'cif_core.dic' version 2.4.2 from 2011-04-26.

Automatic conversion script
Id: cif_fix_values 2935 2014-11-11 08:27:57Z andrius 

 Adding full bibliography for 7218923--7218927.cif.
;
_cod_original_sg_symbol_H-M P21/c
_cod_database_code 7218927

loop_
_symmetry_equiv_pos_as_xyz
'x, y, z'
'-x, y+1/2, -z+1/2'
'-x, -y, -z'
'x, -y-1/2, z-1/2'

loop_
_atom_site_label
_atom_site_type_symbol
_atom_site_fract_x
_atom_site_fract_y
_atom_site_fract_z
_atom_site_U_iso_or_equiv
_atom_site_adp_type
_atom_site_occupancy
_atom_site_symmetry_multiplicity
_atom_site_calc_flag
_atom_site_refinement_flags
O1 O 0.16307(18) 0.5836(2) 0.63846(15) 0.0726(5) Uani 1 1 d .
H1O H 0.133(3) 0.631(3) 0.578(2) 0.095(10) Uiso 1 1 d .
O2 O 0.24730(17) 0.3531(2) 0.68444(12) 0.0732(5) Uani 1 1 d .
O3 O 0.09001(15) 0.66272(17) 0.44889(12) 0.0639(5) Uani 1 1 d .
O4 O 0.12124(13) 0.49969(16) 0.33658(11) 0.0576(4) Uani 1 1 d .
O5 O 0.49179(16) -0.2922(2) 0.74392(13) 0.0721(5) Uani 1 1 d .
O6 O 0.5597(2) -0.4210(2) 0.64508(15) 0.1080(8) Uani 1 1 d .
N1 N 0.28271(16) 0.16836(19) 0.54384(14) 0.0465(4) Uani 1 1 d .
H1N H 0.295(2) 0.182(3) 0.6081(18) 0.060(7) Uiso 1 1 d .
N2 N 0.49581(17) -0.3175(2) 0.65984(15) 0.0570(5) Uani 1 1 d .
C1 C 0.32302(17) 0.0260(2) 0.51772(14) 0.0394(5) Uani 1 1 d .
C2 C 0.38287(17) -0.0764(2) 0.59700(14) 0.0411(5) Uani 1 1 d .
H2 H 0.3933 -0.0526 0.6646 0.049 Uiso 1 1 calc R
C3 C 0.42686(17) -0.2143(2) 0.57394(14) 0.0423(5) Uani 1 1 d .
C4 C 0.41162(19) -0.2564(2) 0.47504(16) 0.0507(5) Uani 1 1 d .
H4 H 0.4425 -0.3503 0.4615 0.061 Uiso 1 1 calc R
C5 C 0.3492(2) -0.1544(3) 0.39719(16) 0.0525(6) Uani 1 1 d .
H5 H 0.3360 -0.1809 0.3294 0.063 Uiso 1 1 calc R
C6 C 0.30569(19) -0.0141(2) 0.41689(15) 0.0473(5) Uani 1 1 d .
H6 H 0.2648 0.0540 0.3630 0.057 Uiso 1 1 calc R
C7 C 0.23002(17) 0.2855(2) 0.48121(15) 0.0439(5) Uani 1 1 d .
H7 H 0.2191 0.2741 0.4122 0.053 Uiso 1 1 calc R
C8 C 0.19013(18) 0.4223(2) 0.50920(15) 0.0456(5) Uani 1 1 d .
C9 C 0.2030(2) 0.4484(3) 0.61598(17) 0.0546(6) Uani 1 1 d .
C10 C 0.13023(19) 0.5390(2) 0.43101(16) 0.0482(5) Uani 1 1 d .
C11 C 0.0562(2) 0.6066(3) 0.25311(18) 0.0634(6) Uani 1 1 d .
H11A H 0.0975 0.7071 0.2666 0.076 Uiso 1 1 calc R
H11B H -0.0308 0.6201 0.2467 0.076 Uiso 1 1 calc R
C12 C 0.0604(3) 0.5390(3) 0.15686(19) 0.0766(8) Uani 1 1 d .
H12A H 0.1468 0.5230 0.1650 0.115 Uiso 1 1 calc R
H12B H 0.0207 0.6089 0.1004 0.115 Uiso 1 1 calc R
H12C H 0.0165 0.4415 0.1430 0.115 Uiso 1 1 calc R

loop_
_atom_site_aniso_label
_atom_site_aniso_U_11
_atom_site_aniso_U_22
_atom_site_aniso_U_33
_atom_site_aniso_U_23
_atom_site_aniso_U_13
_atom_site_aniso_U_12
O1 0.0952(13) 0.0583(11) 0.0601(12) -0.0133(9) 0.0245(10) 0.0181(9)
O2 0.1006(13) 0.0701(11) 0.0452(9) -0.0011(8) 0.0234(9) 0.0240(10)
O3 0.0760(10) 0.0427(9) 0.0712(11) -0.0002(8) 0.0257(8) 0.0144(8)
O4 0.0709(10) 0.0485(9) 0.0512(9) 0.0096(7) 0.0206(8) 0.0149(7)
O5 0.0868(11) 0.0759(12) 0.0546(10) 0.0210(9) 0.0279(9) 0.0194(9)
O6 0.1536(19) 0.0746(13) 0.0832(14) 0.0040(11) 0.0302(13) 0.0645(14)
N1 0.0608(11) 0.0414(10) 0.0342(10) 0.0001(8) 0.0143(8) 0.0082(8)
N2 0.0677(12) 0.0407(11) 0.0570(13) 0.0049(9) 0.0173(10) 0.0083(9)
C1 0.0439(10) 0.0368(11) 0.0363(11) -0.0023(9) 0.0137(9) -0.0011(9)
C2 0.0490(11) 0.0393(11) 0.0343(11) -0.0031(9) 0.0151(9) -0.0041(9)
C3 0.0468(11) 0.0345(11) 0.0430(11) 0.0005(9) 0.0141(9) -0.0026(9)
C4 0.0592(13) 0.0417(12) 0.0520(13) -0.0077(10) 0.0220(11) 0.0034(10)
C5 0.0631(13) 0.0577(14) 0.0389(12) -0.0098(10) 0.0218(10) 0.0010(11)
C6 0.0534(12) 0.0507(13) 0.0367(12) 0.0025(9) 0.0156(9) 0.0040(10)
C7 0.0464(11) 0.0439(12) 0.0391(11) 0.0010(9) 0.0135(9) -0.0002(9)
C8 0.0492(12) 0.0413(11) 0.0448(12) -0.0023(9) 0.0159(10) 0.0031(9)
C9 0.0589(13) 0.0488(13) 0.0526(14) -0.0071(11) 0.0170(11) 0.0067(11)
C10 0.0479(12) 0.0423(12) 0.0522(14) -0.0014(10) 0.0164(10) 0.0014(10)
C11 0.0712(15) 0.0544(14) 0.0589(15) 0.0182(12) 0.0178(12) 0.0109(12)
C12 0.0991(19) 0.0692(17) 0.0608(16) 0.0125(13) 0.0295(14) 0.0076(15)

loop_
_atom_type_symbol
_atom_type_description
_atom_type_scat_dispersion_real
_atom_type_scat_dispersion_imag
_atom_type_scat_source
C C 0.0033 0.0016 'International Tables Vol C Tables 4.2.6.8 and 6.1.1.4'
H H 0.0000 0.0000 'International Tables Vol C Tables 4.2.6.8 and 6.1.1.4'
N N 0.0061 0.0033 'International Tables Vol C Tables 4.2.6.8 and 6.1.1.4'
O O 0.0106 0.0060 'International Tables Vol C Tables 4.2.6.8 and 6.1.1.4'

loop_
_geom_angle_atom_site_label_1
_geom_angle_atom_site_label_2
_geom_angle_atom_site_label_3
_geom_angle
C9 O1 H1O 102.8(18)
C10 O4 C11 117.47(17)
C7 N1 C1 127.23(18)
C7 N1 H1N 116.0(15)
C1 N1 H1N 116.7(15)
O5 N2 O6 122.67(19)
O5 N2 C3 118.77(18)
O6 N2 C3 118.5(2)
C2 C1 C6 119.63(18)
C2 C1 N1 117.40(17)
C6 C1 N1 122.97(18)
C3 C2 C1 118.54(17)
C3 C2 H2 120.7
C1 C2 H2 120.7
C2 C3 C4 123.00(18)
C2 C3 N2 117.62(18)
C4 C3 N2 119.36(18)
C5 C4 C3 117.41(19)
C5 C4 H4 121.3
C3 C4 H4 121.3
C4 C5 C6 121.56(19)
C4 C5 H5 119.2
C6 C5 H5 119.2
C5 C6 C1 119.83(19)
C5 C6 H6 120.1
C1 C6 H6 120.1
N1 C7 C8 125.65(19)
N1 C7 H7 117.2
C8 C7 H7 117.2
C7 C8 C10 119.49(18)
C7 C8 C9 120.47(19)
C10 C8 C9 120.00(18)
O2 C9 O1 118.8(2)
O2 C9 C8 123.52(19)
O1 C9 C8 117.7(2)
O3 C10 O4 122.07(19)
O3 C10 C8 123.8(2)
O4 C10 C8 114.16(18)
O4 C11 C12 107.36(19)
O4 C11 H11A 110.2
C12 C11 H11A 110.2
O4 C11 H11B 110.2
C12 C11 H11B 110.2
H11A C11 H11B 108.5
C11 C12 H12A 109.5
C11 C12 H12B 109.5
H12A C12 H12B 109.5
C11 C12 H12C 109.5
H12A C12 H12C 109.5
H12B C12 H12C 109.5

loop_
_geom_bond_atom_site_label_1
_geom_bond_atom_site_label_2
_geom_bond_distance
O1 C9 1.331(3)
O1 H1O 0.89(3)
O2 C9 1.217(3)
O3 C10 1.223(2)
O4 C10 1.330(2)
O4 C11 1.453(2)
O5 N2 1.214(2)
O6 N2 1.218(2)
N1 C7 1.323(2)
N1 C1 1.406(2)
N1 H1N 0.86(2)
N2 C3 1.463(3)
C1 C2 1.379(3)
C1 C6 1.392(3)
C2 C3 1.375(3)
C2 H2 0.9300
C3 C4 1.376(3)
C4 C5 1.371(3)
C4 H4 0.9300
C5 C6 1.374(3)
C5 H5 0.9300
C6 H6 0.9300
C7 C8 1.373(3)
C7 H7 0.9300
C8 C10 1.453(3)
C8 C9 1.462(3)
C11 C12 1.485(3)
C11 H11A 0.9700
C11 H11B 0.9700
C12 H12A 0.9600
C12 H12B 0.9600
C12 H12C 0.9600

loop_
_geom_hbond_atom_site_label_D
_geom_hbond_atom_site_label_H
_geom_hbond_atom_site_label_A
_geom_hbond_distance_DH
_geom_hbond_distance_HA
_geom_hbond_distance_DA
_geom_hbond_angle_DHA
_geom_hbond_site_symmetry_A
O1 H1O O3 0.89(3) 1.70(3) 2.554(2) 160(3) .
N1 H1N O2 0.86(2) 2.01(2) 2.677(2) 133(2) .
C7 H7 O4 0.93 2.29 2.673(2) 104.0 .
N1 H1N O5 0.86(2) 2.54(2) 3.130(2) 126.4(17) 2_656
C2 H2 O6 0.93 2.75 3.668(3) 167.7 2_656
C4 H4 O6 0.93 2.47 3.328(3) 154.2 3_646
C5 H5 O5 0.93 2.50 3.178(3) 129.7 4
C6 H6 O2 0.93 2.56 3.362(2) 145.0 4_565

loop_
_geom_torsion_atom_site_label_1
_geom_torsion_atom_site_label_2
_geom_torsion_atom_site_label_3
_geom_torsion_atom_site_label_4
_geom_torsion
C7 N1 C1 C2 176.09(18)
C7 N1 C1 C6 -3.5(3)
C6 C1 C2 C3 1.7(3)
N1 C1 C2 C3 -177.93(17)
C1 C2 C3 C4 -1.4(3)
C1 C2 C3 N2 176.89(17)
O5 N2 C3 C2 13.2(3)
O6 N2 C3 C2 -163.4(2)
O5 N2 C3 C4 -168.5(2)
O6 N2 C3 C4 14.9(3)
C2 C3 C4 C5 -0.2(3)
N2 C3 C4 C5 -178.38(18)
C3 C4 C5 C6 1.4(3)
C4 C5 C6 C1 -1.0(3)
C2 C1 C6 C5 -0.6(3)
N1 C1 C6 C5 179.05(19)
C1 N1 C7 C8 179.03(19)
N1 C7 C8 C10 -178.14(19)
N1 C7 C8 C9 -0.6(3)
C7 C8 C9 O2 -0.8(3)
C10 C8 C9 O2 176.8(2)
C7 C8 C9 O1 179.75(19)
C10 C8 C9 O1 -2.7(3)
C11 O4 C10 O3 -2.7(3)
C11 O4 C10 C8 176.67(17)
C7 C8 C10 O3 178.7(2)
C9 C8 C10 O3 1.1(3)
C7 C8 C10 O4 -0.7(3)
C9 C8 C10 O4 -178.29(18)
C10 O4 C11 C12 179.07(19)
